data_7108031
loop_
_publ_author_name
'Alessandro Del Grosso'
'Ewan Clark'
'Nicholas Montoute'
'Michael Ingleson'

_publ_section_title
;
 Tricationic analogues of boroxines and polyborate anions
;
_journal_name_full Chem.Commun.
_journal_page_first 7589
_journal_paper_doi 10.1039/c2cc32605a
_journal_volume 48
_journal_year 2012
_chemical_formula_moiety 'C34 H40 Al3 B5 Cl14 N4 O6'
_chemical_formula_sum 'C34 H40 Al3 B5 Cl14 N4 O6'
_chemical_formula_weight 1231.99
_chemical_name_systematic
;
?
;
_space_group_IT_number 70
_symmetry_cell_setting orthorhombic
_symmetry_space_group_name_Hall '-F 2uv 2vw'
_symmetry_space_group_name_H-M 'F d d d :2'
_atom_sites_solution_hydrogens geom
_atom_sites_solution_primary direct
_atom_sites_solution_secondary difmap
_audit_creation_method SHELXL-97
_cell_angle_alpha 90.00
_cell_angle_beta 90.00
_cell_angle_gamma 90.00
_cell_formula_units_Z 16
_cell_length_a 23.9228(10)
_cell_length_b 25.3459(10)
_cell_length_c 38.9296(16)
_cell_measurement_reflns_used 9498
_cell_measurement_temperature 100(2)
_cell_measurement_theta_max 28.4864
_cell_measurement_theta_min 2.8589
_cell_volume 23604.8(17)
_computing_cell_refinement
;
CrysAlis RED, Oxford Diffraction Ltd.,
Version 1.171.33.52 (release 06-11-2009 CrysAlis171 .NET)
(compiled Nov 6 2009,16:24:50)
;
_computing_data_collection
;
CrysAlis CCD, Oxford Diffraction Ltd.,
Version 1.171.33.52 (release 06-11-2009 CrysAlis171 .NET)
(compiled Nov 6 2009,16:24:50)
;
_computing_data_reduction
;
CrysAlis RED, Oxford Diffraction Ltd.,
Version 1.171.33.52 (release 06-11-2009 CrysAlis171 .NET)
(compiled Nov 6 2009,16:24:50)
;
_computing_molecular_graphics 'SHELXL-97 (Sheldrick, 1997)'
_computing_publication_material 'SHELXL-97 (Sheldrick, 1997)'
_computing_structure_refinement 'SHELXL-97 (Sheldrick, 1997)'
_computing_structure_solution 'SHELXS-97 (Sheldrick, 1990)'
_diffrn_ambient_temperature 100(2)
_diffrn_detector_area_resol_mean 8.3367
_diffrn_measured_fraction_theta_full 0.996
_diffrn_measured_fraction_theta_max 0.996
_diffrn_measurement_device_type 'Oxford Diffraction XCalibur 2'
_diffrn_measurement_method 'phi and omega'
_diffrn_radiation_monochromator graphite
_diffrn_radiation_source 'Enhance (Mo) X-ray Source'
_diffrn_radiation_type MoK\a
_diffrn_radiation_wavelength 0.71073
_diffrn_reflns_av_R_equivalents 0.0724
_diffrn_reflns_av_sigmaI/netI 0.0948
_diffrn_reflns_limit_h_max 28
_diffrn_reflns_limit_h_min -23
_diffrn_reflns_limit_k_max 28
_diffrn_reflns_limit_k_min -30
_diffrn_reflns_limit_l_max 46
_diffrn_reflns_limit_l_min -46
_diffrn_reflns_number 29021
_diffrn_reflns_theta_full 25.03
_diffrn_reflns_theta_max 25.03
_diffrn_reflns_theta_min 3.74
_exptl_absorpt_coefficient_mu 0.739
_exptl_absorpt_correction_T_max 0.8972
_exptl_absorpt_correction_T_min 0.7089
_exptl_absorpt_correction_type multi-scan
_exptl_absorpt_process_details
;
CrysAlisPro, Oxford Diffraction Ltd.,
Version 1.171.33.52 (release 06-11-2009 CrysAlis171 .NET)
(compiled Nov 6 2009,16:24:50)
Empirical absorption correction using spherical harmonics,
implemented in SCALE3 ABSPACK scaling algorithm.
;
_exptl_crystal_colour colorless
_exptl_crystal_density_diffrn 1.387
_exptl_crystal_density_method 'not measured'
_exptl_crystal_description block
_exptl_crystal_F_000 9952
_exptl_crystal_size_max 0.50
_exptl_crystal_size_mid 0.30
_exptl_crystal_size_min 0.15
_refine_diff_density_max 0.890
_refine_diff_density_min -0.705
_refine_diff_density_rms 0.080
_refine_ls_extinction_method none
_refine_ls_goodness_of_fit_ref 0.824
_refine_ls_hydrogen_treatment constr
_refine_ls_matrix_type full
_refine_ls_number_parameters 304
_refine_ls_number_reflns 5219
_refine_ls_number_restraints 0
_refine_ls_restrained_S_all 0.824
_refine_ls_R_factor_all 0.0913
_refine_ls_R_factor_gt 0.0470
_refine_ls_shift/su_max 0.000
_refine_ls_shift/su_mean 0.000
_refine_ls_structure_factor_coef Fsqd
_refine_ls_weighting_details 'calc w=1/[\s^2^(Fo^2^)+(0.0574P)^2^+0.0000P] where P=(Fo^2^+2Fc^2^)/3'
_refine_ls_weighting_scheme calc
_refine_ls_wR_factor_gt 0.1002
_refine_ls_wR_factor_ref 0.1077
_reflns_number_gt 2740
_reflns_number_total 5219
_reflns_threshold_expression >2sigma(I)
_cod_data_source_file c2cc32605a.txt
_cod_data_source_block c:\workdo~1\crystals\omji13~3\squeezed\squeezed
_cod_original_sg_symbol_H-M 'F d d d'
_cod_database_code 7108031

loop_
_symmetry_equiv_pos_as_xyz
'x, y, z'
'-x+1/4, -y+1/4, z'
'x, -y+1/4, -z+1/4'
'-x+1/4, y, -z+1/4'
'x, y+1/2, z+1/2'
'-x+1/4, -y+3/4, z+1/2'
'x, -y+3/4, -z+3/4'
'-x+1/4, y+1/2, -z+3/4'
'x+1/2, y, z+1/2'
'-x+3/4, -y+1/4, z+1/2'
'x+1/2, -y+1/4, -z+3/4'
'-x+3/4, y, -z+3/4'
'x+1/2, y+1/2, z'
'-x+3/4, -y+3/4, z'
'x+1/2, -y+3/4, -z+1/4'
'-x+3/4, y+1/2, -z+1/4'
'-x, -y, -z'
'x-1/4, y-1/4, -z'
'-x, y-1/4, z-1/4'
'x-1/4, -y, z-1/4'
'-x, -y+1/2, -z+1/2'
'x-1/4, y+1/4, -z+1/2'
'-x, y+1/4, z+1/4'
'x-1/4, -y+1/2, z+1/4'
'-x+1/2, -y, -z+1/2'
'x+1/4, y-1/4, -z+1/2'
'-x+1/2, y-1/4, z+1/4'
'x+1/4, -y, z+1/4'
'-x+1/2, -y+1/2, -z'
'x+1/4, y+1/4, -z'
'-x+1/2, y+1/4, z-1/4'
'x+1/4, -y+1/2, z-1/4'

loop_
_atom_site_label
_atom_site_type_symbol
_atom_site_fract_x
_atom_site_fract_y
_atom_site_fract_z
_atom_site_U_iso_or_equiv
_atom_site_adp_type
_atom_site_occupancy
_atom_site_symmetry_multiplicity
_atom_site_calc_flag
_atom_site_refinement_flags
Cl3 Cl 0.53897(4) 0.37619(4) 0.01628(3) 0.0408(3) Uani 1 1 d .
Cl4 Cl 0.62178(6) 0.27201(4) -0.01024(3) 0.0557(4) Uani 1 1 d .
Cl5 Cl 0.58615(5) 0.37229(5) -0.06784(3) 0.0542(3) Uani 1 1 d .
Al2 Al 0.60700(5) 0.35449(4) -0.01590(3) 0.0298(3) Uani 1 1 d .
Cl6 Cl 0.68034(5) 0.39674(5) -0.00263(3) 0.0528(3) Uani 1 1 d .
Cl7 Cl 0.68669(8) 0.10247(5) 0.17097(4) 0.1075(7) Uani 1 1 d .
O3 O 0.62546(9) 0.40936(9) 0.09380(5) 0.0221(6) Uani 1 1 d .
O4 O 0.6250 0.48988(12) 0.1250 0.0249(8) Uani 1 2 d S
O1 O 0.67580(9) 0.34370(8) 0.12535(5) 0.0207(5) Uani 1 1 d .
O2 O 0.6250 0.26307(12) 0.1250 0.0231(8) Uani 1 2 d S
N1 N 0.72719(11) 0.25990(10) 0.12550(7) 0.0191(7) Uani 1 1 d .
N2 N 0.61886(12) 0.49215(10) 0.06192(7) 0.0223(7) Uani 1 1 d .
C1 C 0.74267(14) 0.23409(13) 0.15475(9) 0.0214(8) Uani 1 1 d .
B2 B 0.67346(17) 0.29214(16) 0.12538(9) 0.0185(9) Uani 1 1 d .
C2 C 0.79078(16) 0.20462(14) 0.15469(10) 0.0315(9) Uani 1 1 d .
H2 H 0.8017 0.1857 0.1747 0.038 Uiso 1 1 calc R
C3 C 0.82312(16) 0.20256(15) 0.12558(11) 0.0365(10) Uani 1 1 d .
H3 H 0.8567 0.1825 0.1256 0.044 Uiso 1 1 calc R
C8 C 0.56669(16) 0.50513(14) 0.05061(9) 0.0282(9) Uani 1 1 d .
C12 C 0.66606(17) 0.50597(14) 0.04431(9) 0.0309(10) Uani 1 1 d .
C9 C 0.56190(18) 0.53330(14) 0.02026(10) 0.0347(10) Uani 1 1 d .
H9 H 0.5259 0.5427 0.0119 0.042 Uiso 1 1 calc R
C6 C 0.70675(15) 0.24137(14) 0.18571(8) 0.0287(9) Uani 1 1 d .
H6A H 0.7035 0.2791 0.1909 0.043 Uiso 1 1 calc R
H6B H 0.7236 0.2230 0.2053 0.043 Uiso 1 1 calc R
H6C H 0.6695 0.2268 0.1812 0.043 Uiso 1 1 calc R
B3 B 0.62382(17) 0.46041(16) 0.09525(10) 0.0208(9) Uani 1 1 d .
C11 C 0.66071(19) 0.53423(15) 0.01417(9) 0.0391(11) Uani 1 1 d .
H11 H 0.6931 0.5444 0.0017 0.047 Uiso 1 1 calc R
C10 C 0.6085(2) 0.54771(15) 0.00224(10) 0.0397(11) Uani 1 1 d .
H10 H 0.6048 0.5670 -0.0185 0.048 Uiso 1 1 calc R
B1 B 0.6250 0.3760(2) 0.1250 0.0205(13) Uani 1 2 d S
C5 C 0.75870(15) 0.25743(14) 0.09623(9) 0.0285(9) Uani 1 1 d .
C4 C 0.80729(16) 0.22927(15) 0.09647(10) 0.0343(10) Uani 1 1 d .
H4 H 0.8302 0.2281 0.0765 0.041 Uiso 1 1 calc R
C13 C 0.51792(16) 0.48831(16) 0.07222(9) 0.0369(10) Uani 1 1 d .
H13A H 0.5188 0.4499 0.0753 0.055 Uiso 1 1 calc R
H13B H 0.4830 0.4984 0.0608 0.055 Uiso 1 1 calc R
H13C H 0.5200 0.5056 0.0947 0.055 Uiso 1 1 calc R
C14 C 0.72064(16) 0.49036(17) 0.05961(10) 0.0434(11) Uani 1 1 d .
H14A H 0.7266 0.5100 0.0810 0.065 Uiso 1 1 calc R
H14B H 0.7508 0.4984 0.0434 0.065 Uiso 1 1 calc R
H14C H 0.7204 0.4524 0.0645 0.065 Uiso 1 1 calc R
C15 C 0.65250(17) 0.11524(14) 0.20873(12) 0.0411(11) Uani 1 1 d .
C7 C 0.73720(19) 0.28601(17) 0.06515(9) 0.0490(12) Uani 1 1 d .
H7A H 0.6983 0.2757 0.0609 0.074 Uiso 1 1 calc R
H7B H 0.7601 0.2768 0.0452 0.074 Uiso 1 1 calc R
H7C H 0.7391 0.3241 0.0691 0.074 Uiso 1 1 calc R
C16 C 0.67821(19) 0.10663(17) 0.23997(15) 0.0563(14) Uani 1 1 d .
H16 H 0.7156 0.0941 0.2407 0.068 Uiso 1 1 calc R
C17 C 0.6503(2) 0.11597(19) 0.26939(14) 0.077(2) Uani 1 1 d .
H17 H 0.6682 0.1091 0.2907 0.092 Uiso 1 1 calc R
Cl2 Cl 0.31660(4) 0.41268(4) 0.07546(2) 0.0441(3) Uani 1 1 d .
Al1 Al 0.3750 0.3750 0.10841(4) 0.0259(4) Uani 1 2 d S
Cl1 Cl 0.33129(5) 0.32037(5) 0.14000(3) 0.0562(4) Uani 1 1 d .

loop_
_atom_site_aniso_label
_atom_site_aniso_U_11
_atom_site_aniso_U_22
_atom_site_aniso_U_33
_atom_site_aniso_U_23
_atom_site_aniso_U_13
_atom_site_aniso_U_12
Cl3 0.0380(6) 0.0370(6) 0.0473(6) 0.0071(5) 0.0079(5) 0.0112(5)
Cl4 0.1013(10) 0.0276(6) 0.0381(6) 0.0065(5) 0.0237(6) 0.0195(6)
Cl5 0.0794(9) 0.0533(7) 0.0301(5) 0.0135(6) -0.0089(6) -0.0042(7)
Al2 0.0393(7) 0.0251(6) 0.0251(6) 0.0003(5) -0.0001(6) 0.0050(5)
Cl6 0.0383(7) 0.0671(8) 0.0531(7) -0.0091(6) -0.0012(6) -0.0050(6)
Cl7 0.1639(16) 0.0384(8) 0.1203(12) -0.0238(8) 0.0985(12) -0.0150(9)
O3 0.0323(15) 0.0150(13) 0.0189(12) 0.0000(10) -0.0034(11) 0.0011(11)
O4 0.044(2) 0.0136(18) 0.0174(17) 0.000 -0.0061(17) 0.000
O1 0.0243(14) 0.0117(13) 0.0261(13) -0.0002(11) -0.0020(11) -0.0002(11)
O2 0.0182(19) 0.0163(18) 0.035(2) 0.000 0.0019(16) 0.000
N1 0.0190(16) 0.0131(15) 0.0253(16) 0.0006(14) 0.0009(14) -0.0006(12)
N2 0.0328(19) 0.0146(16) 0.0195(15) 0.0001(13) -0.0055(15) 0.0002(14)
C1 0.025(2) 0.0116(19) 0.028(2) -0.0005(17) -0.0078(17) 0.0000(16)
B2 0.022(2) 0.021(2) 0.0128(19) 0.0017(19) 0.0001(19) -0.0008(19)
C2 0.031(2) 0.024(2) 0.040(2) 0.0042(18) -0.008(2) 0.0048(18)
C3 0.024(2) 0.029(2) 0.056(3) 0.004(2) -0.002(2) 0.0083(18)
C8 0.036(2) 0.019(2) 0.030(2) -0.0016(17) -0.0118(19) 0.0010(18)
C12 0.039(3) 0.026(2) 0.027(2) 0.0017(18) -0.003(2) -0.002(2)
C9 0.045(3) 0.023(2) 0.036(2) 0.0058(19) -0.019(2) 0.0011(19)
C6 0.039(2) 0.024(2) 0.024(2) 0.0040(17) -0.0045(18) 0.0049(18)
B3 0.025(2) 0.016(2) 0.022(2) 0.0043(18) -0.005(2) -0.0002(19)
C11 0.056(3) 0.036(3) 0.025(2) 0.007(2) 0.007(2) -0.005(2)
C10 0.072(3) 0.023(2) 0.024(2) 0.0092(18) -0.011(2) -0.004(2)
B1 0.024(3) 0.019(3) 0.019(3) 0.000 0.002(3) 0.000
C5 0.028(2) 0.025(2) 0.032(2) 0.0027(18) 0.0082(19) -0.0023(18)
C4 0.030(2) 0.031(2) 0.042(2) 0.004(2) 0.017(2) 0.0048(19)
C13 0.035(3) 0.036(3) 0.040(2) 0.001(2) -0.008(2) 0.001(2)
C14 0.035(3) 0.050(3) 0.044(3) 0.012(2) -0.001(2) -0.003(2)
C15 0.048(3) 0.014(2) 0.061(3) -0.005(2) 0.020(2) -0.004(2)
C7 0.061(3) 0.049(3) 0.037(2) 0.017(2) 0.023(2) 0.018(2)
C16 0.039(3) 0.028(3) 0.102(4) 0.000(3) -0.024(3) 0.002(2)
C17 0.131(6) 0.035(4) 0.065(3) -0.006(3) -0.025(4) 0.013(3)
Cl2 0.0415(7) 0.0570(7) 0.0337(6) -0.0017(5) -0.0068(5) 0.0242(6)
Al1 0.0205(9) 0.0372(10) 0.0199(8) 0.000 0.000 0.0025(8)
Cl1 0.0519(8) 0.0699(9) 0.0469(7) 0.0183(6) 0.0102(6) -0.0123(6)

loop_
_atom_type_symbol
_atom_type_description
_atom_type_scat_dispersion_real
_atom_type_scat_dispersion_imag
_atom_type_scat_source
C C 0.0033 0.0016 'International Tables Vol C Tables 4.2.6.8 and 6.1.1.4'
H H 0.0000 0.0000 'International Tables Vol C Tables 4.2.6.8 and 6.1.1.4'
B B 0.0013 0.0007 'International Tables Vol C Tables 4.2.6.8 and 6.1.1.4'
N N 0.0061 0.0033 'International Tables Vol C Tables 4.2.6.8 and 6.1.1.4'
O O 0.0106 0.0060 'International Tables Vol C Tables 4.2.6.8 and 6.1.1.4'
Al Al 0.0645 0.0514 'International Tables Vol C Tables 4.2.6.8 and 6.1.1.4'
Cl Cl 0.1484 0.1585 'International Tables Vol C Tables 4.2.6.8 and 6.1.1.4'

loop_
_geom_angle_atom_site_label_1
_geom_angle_atom_site_label_2
_geom_angle_atom_site_label_3
_geom_angle
_geom_angle_site_symmetry_1
_geom_angle_site_symmetry_3
Cl6 Al2 Cl3 111.06(6) . .
Cl6 Al2 Cl5 108.55(7) . .
Cl3 Al2 Cl5 108.97(7) . .
Cl6 Al2 Cl4 109.45(7) . .
Cl3 Al2 Cl4 108.66(6) . .
Cl5 Al2 Cl4 110.15(7) . .
B3 O3 B1 122.3(3) . .
B3 O4 B3 114.4(4) 4_655 .
B2 O1 B1 121.5(3) . .
B2 O2 B2 115.1(4) 4_655 .
C1 N1 C5 121.6(3) . .
C1 N1 B2 119.3(3) . .
C5 N1 B2 119.2(3) . .
C8 N2 C12 122.2(3) . .
C8 N2 B3 118.1(3) . .
C12 N2 B3 119.7(3) . .
N1 C1 C2 119.2(3) . .
N1 C1 C6 117.3(3) . .
C2 C1 C6 123.5(3) . .
O1 B2 O2 124.9(3) . .
O1 B2 N1 120.0(3) . .
O2 B2 N1 115.1(3) . .
C1 C2 C3 119.6(4) . .
C1 C2 H2 120.2 . .
C3 C2 H2 120.2 . .
C2 C3 C4 120.5(4) . .
C2 C3 H3 119.8 . .
C4 C3 H3 119.8 . .
N2 C8 C9 118.4(4) . .
N2 C8 C13 117.5(3) . .
C9 C8 C13 124.1(4) . .
N2 C12 C11 118.9(4) . .
N2 C12 C14 117.1(3) . .
C11 C12 C14 124.0(4) . .
C10 C9 C8 120.6(4) . .
C10 C9 H9 119.7 . .
C8 C9 H9 119.7 . .
C1 C6 H6A 109.5 . .
C1 C6 H6B 109.5 . .
H6A C6 H6B 109.5 . .
C1 C6 H6C 109.5 . .
H6A C6 H6C 109.5 . .
H6B C6 H6C 109.5 . .
O3 B3 O4 125.3(3) . .
O3 B3 N2 119.3(3) . .
O4 B3 N2 115.4(3) . .
C10 C11 C12 120.0(4) . .
C10 C11 H11 120.0 . .
C12 C11 H11 120.0 . .
C9 C10 C11 120.1(4) . .
C9 C10 H10 120.0 . .
C11 C10 H10 120.0 . .
O1 B1 O1 112.0(4) 4_655 .
O1 B1 O3 108.70(12) 4_655 4_655
O1 B1 O3 108.52(12) . 4_655
O1 B1 O3 108.52(12) 4_655 .
O1 B1 O3 108.70(12) . .
O3 B1 O3 110.4(4) 4_655 .
C4 C5 N1 119.2(3) . .
C4 C5 C7 123.4(3) . .
N1 C5 C7 117.4(3) . .
C5 C4 C3 119.9(4) . .
C5 C4 H4 120.0 . .
C3 C4 H4 120.0 . .
C8 C13 H13A 109.5 . .
C8 C13 H13B 109.5 . .
H13A C13 H13B 109.5 . .
C8 C13 H13C 109.5 . .
H13A C13 H13C 109.5 . .
H13B C13 H13C 109.5 . .
C12 C14 H14A 109.5 . .
C12 C14 H14B 109.5 . .
H14A C14 H14B 109.5 . .
C12 C14 H14C 109.5 . .
H14A C14 H14C 109.5 . .
H14B C14 H14C 109.5 . .
C16 C15 C15 118.2(3) . 2_655
C16 C15 Cl7 120.9(4) . .
C15 C15 Cl7 120.89(17) 2_655 .
C5 C7 H7A 109.5 . .
C5 C7 H7B 109.5 . .
H7A C7 H7B 109.5 . .
C5 C7 H7C 109.5 . .
H7A C7 H7C 109.5 . .
H7B C7 H7C 109.5 . .
C17 C16 C15 120.1(5) . .
C17 C16 H16 120.0 . .
C15 C16 H16 120.0 . .
C17 C17 C16 121.7(3) 2_655 .
C17 C17 H17 119.1 2_655 .
C16 C17 H17 119.1 . .
Cl2 Al1 Cl2 105.67(8) . 14
Cl2 Al1 Cl1 112.33(5) . 14
Cl2 Al1 Cl1 108.58(4) 14 14
Cl2 Al1 Cl1 108.58(4) . .
Cl2 Al1 Cl1 112.33(5) 14 .
Cl1 Al1 Cl1 109.35(9) 14 .

loop_
_geom_bond_atom_site_label_1
_geom_bond_atom_site_label_2
_geom_bond_distance
_geom_bond_site_symmetry_2
Cl3 Al2 2.1262(15) .
Cl4 Al2 2.1316(15) .
Cl5 Al2 2.1312(15) .
Al2 Cl6 2.1194(16) .
Cl7 C15 1.713(4) .
O3 B3 1.296(4) .
O3 B1 1.479(4) .
O4 B3 1.378(4) 4_655
O4 B3 1.378(4) .
O1 B2 1.308(4) .
O1 B1 1.466(4) .
O2 B2 1.374(4) 4_655
O2 B2 1.374(4) .
N1 C1 1.364(4) .
N1 C5 1.368(4) .
N1 B2 1.523(5) .
N2 C8 1.364(4) .
N2 C12 1.367(4) .
N2 B3 1.531(5) .
C1 C2 1.372(5) .
C1 C6 1.492(5) .
C2 C3 1.373(5) .
C2 H2 0.9500 .
C3 C4 1.373(5) .
C3 H3 0.9500 .
C8 C9 1.385(5) .
C8 C13 1.500(5) .
C12 C11 1.381(5) .
C12 C14 1.489(5) .
C9 C10 1.366(5) .
C9 H9 0.9500 .
C6 H6A 0.9800 .
C6 H6B 0.9800 .
C6 H6C 0.9800 .
C11 C10 1.377(5) .
C11 H11 0.9500 .
C10 H10 0.9500 .
B1 O1 1.466(4) 4_655
B1 O3 1.479(4) 4_655
C5 C4 1.364(5) .
C5 C7 1.501(5) .
C4 H4 0.9500 .
C13 H13A 0.9800 .
C13 H13B 0.9800 .
C13 H13C 0.9800 .
C14 H14A 0.9800 .
C14 H14B 0.9800 .
C14 H14C 0.9800 .
C15 C16 1.380(6) .
C15 C15 1.406(8) 2_655
C7 H7A 0.9800 .
C7 H7B 0.9800 .
C7 H7C 0.9800 .
C16 C17 1.347(6) .
C16 H16 0.9500 .
C17 C17 1.294(11) 2_655
C17 H17 0.9500 .
Cl2 Al1 2.1235(13) .
Al1 Cl2 2.1235(13) 14
Al1 Cl1 2.1268(14) 14
Al1 Cl1 2.1268(14) .

loop_
_geom_torsion_atom_site_label_1
_geom_torsion_atom_site_label_2
_geom_torsion_atom_site_label_3
_geom_torsion_atom_site_label_4
_geom_torsion
_geom_torsion_site_symmetry_1
_geom_torsion_site_symmetry_4
C5 N1 C1 C2 -0.5(5) . .
B2 N1 C1 C2 179.3(3) . .
C5 N1 C1 C6 177.3(3) . .
B2 N1 C1 C6 -2.9(4) . .
B1 O1 B2 O2 0.2(5) . .
B1 O1 B2 N1 179.6(2) . .
B2 O2 B2 O1 -0.1(2) 4_655 .
B2 O2 B2 N1 -179.5(3) 4_655 .
C1 N1 B2 O1 107.2(4) . .
C5 N1 B2 O1 -72.9(4) . .
C1 N1 B2 O2 -73.3(4) . .
C5 N1 B2 O2 106.5(3) . .
N1 C1 C2 C3 1.5(5) . .
C6 C1 C2 C3 -176.1(3) . .
C1 C2 C3 C4 -0.7(6) . .
C12 N2 C8 C9 -0.1(5) . .
B3 N2 C8 C9 -179.2(3) . .
C12 N2 C8 C13 -179.5(3) . .
B3 N2 C8 C13 1.4(5) . .
C8 N2 C12 C11 0.3(5) . .
B3 N2 C12 C11 179.5(3) . .
C8 N2 C12 C14 178.9(3) . .
B3 N2 C12 C14 -1.9(5) . .
N2 C8 C9 C10 -0.1(5) . .
C13 C8 C9 C10 179.2(3) . .
B1 O3 B3 O4 4.3(5) . .
B1 O3 B3 N2 -174.3(2) . .
B3 O4 B3 O3 -2.2(3) 4_655 .
B3 O4 B3 N2 176.4(4) 4_655 .
C8 N2 B3 O3 91.8(4) . .
C12 N2 B3 O3 -87.4(4) . .
C8 N2 B3 O4 -86.9(4) . .
C12 N2 B3 O4 93.9(4) . .
N2 C12 C11 C10 -0.4(6) . .
C14 C12 C11 C10 -178.9(4) . .
C8 C9 C10 C11 0.0(6) . .
C12 C11 C10 C9 0.2(6) . .
B2 O1 B1 O1 -0.1(2) . 4_655
B2 O1 B1 O3 119.9(3) . 4_655
B2 O1 B1 O3 -120.0(3) . .
B3 O3 B1 O1 117.0(4) . 4_655
B3 O3 B1 O1 -121.0(4) . .
B3 O3 B1 O3 -2.0(2) . 4_655
C1 N1 C5 C4 -1.2(5) . .
B2 N1 C5 C4 178.9(3) . .
C1 N1 C5 C7 178.3(3) . .
B2 N1 C5 C7 -1.5(5) . .
N1 C5 C4 C3 2.0(6) . .
C7 C5 C4 C3 -177.6(4) . .
C2 C3 C4 C5 -1.0(6) . .
C15 C15 C16 C17 1.2(7) 2_655 .
Cl7 C15 C16 C17 -178.8(4) . .
C15 C16 C17 C17 -1.4(10) . 2_655
